data_2220408
loop_
_publ_author_name
'Quan, Li'
'Yin, Handong'
'Wang, Daqi'

_publ_section_title
;
 \m-Oxido-bis[(2-chloronicotinato-\k<i>O</i>)triphenylantimony(V)]
;
_journal_coeditor_code BH2210
_journal_issue 1
_journal_name_full 'Acta Crystallographica Section E'
_journal_page_first m99
_journal_paper_doi 10.1107/S1600536808042335
_journal_volume 65
_journal_year 2009
_chemical_formula_iupac '[Sb2 (C6 H5)6 (C6 H3 Cl N O2)2 O]'
_chemical_formula_moiety 'C48 H36 Cl2 N2 O5 Sb2'
_chemical_formula_sum 'C48 H36 Cl2 N2 O5 Sb2'
_chemical_formula_weight 1035.19
_chemical_name_systematic
;
\m-Oxido-bis[(2-chloronicotinato-\k<i>O</i>)triphenylantimony(V)]
;
_space_group_IT_number 14
_symmetry_cell_setting monoclinic
_symmetry_space_group_name_Hall '-P 2yn'
_symmetry_space_group_name_H-M 'P 1 21/n 1'
_atom_sites_solution_hydrogens geom
_atom_sites_solution_primary direct
_atom_sites_solution_secondary difmap
_audit_creation_method SHELXL-97
_cell_angle_alpha 90.00
_cell_angle_beta 94.978(2)
_cell_angle_gamma 90.00
_cell_formula_units_Z 4
_cell_length_a 20.477(2)
_cell_length_b 9.6220(11)
_cell_length_c 22.513(3)
_cell_measurement_reflns_used 7208
_cell_measurement_temperature 298(2)
_cell_measurement_theta_max 27.676
_cell_measurement_theta_min 2.303
_cell_volume 4419.0(9)
_computing_cell_refinement 'SAINT (Siemens, 1996)'
_computing_data_collection 'SMART (Siemens, 1996)'
_computing_data_reduction 'SAINT (Siemens, 1996)'
_computing_molecular_graphics 'DIAMOND (Brandenburg, 1998)'
_computing_publication_material 'SHELXL97 (Sheldrick, 2008)'
_computing_structure_refinement 'SHELXL97 (Sheldrick, 2008)'
_computing_structure_solution 'SHELXS97 (Sheldrick, 2008)'
_diffrn_ambient_temperature 298(2)
_diffrn_measured_fraction_theta_full 0.997
_diffrn_measured_fraction_theta_max 0.997
_diffrn_measurement_device_type 'Bruker SMART'
_diffrn_measurement_method '\f and \w'
_diffrn_radiation_monochromator graphite
_diffrn_radiation_source 'fine-focus sealed tube'
_diffrn_radiation_type MoK\a
_diffrn_radiation_wavelength 0.71073
_diffrn_reflns_av_R_equivalents 0.0826
_diffrn_reflns_av_sigmaI/netI 0.1049
_diffrn_reflns_limit_h_max 24
_diffrn_reflns_limit_h_min -20
_diffrn_reflns_limit_k_max 11
_diffrn_reflns_limit_k_min -10
_diffrn_reflns_limit_l_max 26
_diffrn_reflns_limit_l_min -17
_diffrn_reflns_number 20773
_diffrn_reflns_theta_full 25.01
_diffrn_reflns_theta_max 25.01
_diffrn_reflns_theta_min 1.41
_diffrn_standards_decay_% 0
_diffrn_standards_interval_count 0
_diffrn_standards_interval_time 0
_diffrn_standards_number 0
_exptl_absorpt_coefficient_mu 1.391
_exptl_absorpt_correction_T_max 0.770
_exptl_absorpt_correction_T_min 0.567
_exptl_absorpt_correction_type multi-scan
_exptl_absorpt_process_details '(SADABS; Sheldrick, 1996)'
_exptl_crystal_colour colourless
_exptl_crystal_density_diffrn 1.556
_exptl_crystal_density_method 'not measured'
_exptl_crystal_description block
_exptl_crystal_F_000 2056
_exptl_crystal_size_max 0.45
_exptl_crystal_size_mid 0.26
_exptl_crystal_size_min 0.19
_refine_diff_density_max 2.070
_refine_diff_density_min -1.020
_refine_ls_extinction_method none
_refine_ls_goodness_of_fit_ref 1.054
_refine_ls_hydrogen_treatment constr
_refine_ls_matrix_type full
_refine_ls_number_parameters 532
_refine_ls_number_reflns 7764
_refine_ls_number_restraints 0
_refine_ls_restrained_S_all 1.054
_refine_ls_R_factor_all 0.1102
_refine_ls_R_factor_gt 0.0616
_refine_ls_shift/su_max 0.001
_refine_ls_shift/su_mean 0.000
_refine_ls_structure_factor_coef Fsqd
_refine_ls_weighting_details 'calc w=1/[\s^2^(Fo^2^)+(0.0450P)^2^+6.3977P] where P=(Fo^2^+2Fc^2^)/3'
_refine_ls_weighting_scheme calc
_refine_ls_wR_factor_gt 0.1164
_refine_ls_wR_factor_ref 0.1353
_reflns_number_gt 4921
_reflns_number_total 7764
_reflns_threshold_expression I>2\s(I)
_cod_data_source_file bh2210.cif
_cod_data_source_block I
_cod_original_sg_symbol_H-M 'P 21/n'
_cod_database_code 2220408
_cod_database_fobs_code 2220408

loop_
_symmetry_equiv_pos_as_xyz
'x, y, z'
'-x+1/2, y+1/2, -z+1/2'
'-x, -y, -z'
'x-1/2, -y-1/2, z-1/2'

loop_
_atom_site_type_symbol
_atom_site_label
_atom_site_fract_x
_atom_site_fract_y
_atom_site_fract_z
_atom_site_U_iso_or_equiv
_atom_site_adp_type
_atom_site_calc_flag
_atom_site_refinement_flags
_atom_site_occupancy
_atom_site_disorder_assembly
_atom_site_disorder_group
Sb Sb1 0.44005(2) 0.10749(5) 0.19403(2) 0.03649(16) Uani d . 1 . .
Sb Sb2 0.55296(2) -0.06381(5) 0.32056(2) 0.03710(17) Uani d . 1 . .
Cl Cl1 0.40604(13) 0.2694(4) -0.01255(13) 0.1010(10) Uani d . 1 . .
Cl Cl2 0.60168(11) -0.2946(3) 0.51028(12) 0.0704(7) Uani d . 1 . .
N N1 0.2954(4) 0.3827(9) -0.0438(4) 0.082(3) Uani d . 1 . .
N N2 0.7167(4) -0.3926(8) 0.5378(4) 0.073(2) Uani d . 1 . .
O O1 0.4918(2) 0.0377(6) 0.2648(2) 0.0554(15) Uani d . 1 . .
O O2 0.3813(2) 0.1832(5) 0.1136(2) 0.0391(13) Uani d . 1 . .
O O3 0.3645(3) 0.3807(6) 0.1607(3) 0.0614(16) Uani d . 1 . .
O O4 0.6211(2) -0.1640(5) 0.3904(2) 0.0383(13) Uani d . 1 . .
O O5 0.6467(3) -0.3492(6) 0.3376(3) 0.0603(16) Uani d . 1 . .
C C1 0.3584(4) 0.3045(9) 0.1167(4) 0.042(2) Uani d . 1 . .
C C2 0.3316(4) 0.3395(10) 0.0038(4) 0.064(3) Uani d . 1 . .
C C3 0.3172(4) 0.3516(9) 0.0621(4) 0.047(2) Uani d . 1 . .
C C4 0.2598(4) 0.4261(9) 0.0693(5) 0.065(3) Uani d . 1 . .
H H4 0.2479 0.4447 0.1074 0.079 Uiso calc R 1 . .
C C5 0.2209(5) 0.4719(11) 0.0205(6) 0.088(4) Uani d . 1 . .
H H5 0.1823 0.5203 0.0250 0.105 Uiso calc R 1 . .
C C6 0.2401(6) 0.4449(12) -0.0338(6) 0.095(4) Uani d . 1 . .
H H6 0.2124 0.4720 -0.0667 0.114 Uiso calc R 1 . .
C C7 0.6508(4) -0.2755(9) 0.3831(3) 0.042(2) Uani d . 1 . .
C C8 0.6795(4) -0.3396(8) 0.4927(4) 0.051(2) Uani d . 1 . .
C C9 0.6964(4) -0.3276(9) 0.4352(4) 0.050(2) Uani d . 1 . .
C C10 0.7589(5) -0.3705(11) 0.4241(5) 0.080(3) Uani d . 1 . .
H H10 0.7735 -0.3623 0.3863 0.095 Uiso calc R 1 . .
C C11 0.7982(6) -0.4250(14) 0.4703(6) 0.112(5) Uani d . 1 . .
H H11 0.8400 -0.4564 0.4639 0.135 Uiso calc R 1 . .
C C12 0.7765(6) -0.4336(13) 0.5256(6) 0.098(4) Uani d . 1 . .
H H12 0.8046 -0.4696 0.5565 0.117 Uiso calc R 1 . .
C C13 0.3583(3) 0.1332(8) 0.2427(3) 0.0380(18) Uani d . 1 . .
C C14 0.3002(4) 0.0707(11) 0.2244(4) 0.073(3) Uani d . 1 . .
H H14 0.2964 0.0215 0.1887 0.087 Uiso calc R 1 . .
C C15 0.2476(5) 0.0793(15) 0.2578(6) 0.100(4) Uani d . 1 . .
H H15 0.2092 0.0313 0.2461 0.120 Uiso calc R 1 . .
C C16 0.2516(6) 0.1569(13) 0.3072(6) 0.087(4) Uani d . 1 . .
H H16 0.2151 0.1667 0.3288 0.104 Uiso calc R 1 . .
C C17 0.3087(7) 0.2217(11) 0.3261(5) 0.092(4) Uani d . 1 . .
H H17 0.3111 0.2752 0.3606 0.111 Uiso calc R 1 . .
C C18 0.3628(5) 0.2086(9) 0.2947(4) 0.068(3) Uani d . 1 . .
H H18 0.4022 0.2504 0.3084 0.082 Uiso calc R 1 . .
C C19 0.4400(3) -0.0780(7) 0.1436(4) 0.040(2) Uani d . 1 . .
C C20 0.4469(4) -0.0785(10) 0.0843(4) 0.064(3) Uani d . 1 . .
H H20 0.4515 0.0042 0.0638 0.077 Uiso calc R 1 . .
C C21 0.4468(5) -0.2042(13) 0.0552(6) 0.093(4) Uani d . 1 . .
H H21 0.4517 -0.2061 0.0145 0.112 Uiso calc R 1 . .
C C22 0.4396(5) -0.3254(13) 0.0847(8) 0.098(5) Uani d . 1 . .
H H22 0.4401 -0.4089 0.0640 0.118 Uiso calc R 1 . .
C C23 0.4317(5) -0.3272(11) 0.1441(7) 0.093(4) Uani d . 1 . .
H H23 0.4260 -0.4107 0.1638 0.112 Uiso calc R 1 . .
C C24 0.4322(4) -0.2014(9) 0.1747(5) 0.069(3) Uani d . 1 . .
H H24 0.4273 -0.1997 0.2154 0.082 Uiso calc R 1 . .
C C25 0.5104(5) 0.2593(12) 0.1798(5) 0.086(4) Uani d . 1 . .
C C26 0.5370(5) 0.2649(12) 0.1250(5) 0.096(4) Uani d . 1 . .
H H26 0.5226 0.2033 0.0948 0.116 Uiso calc R 1 . .
C C27 0.5848(5) 0.3614(12) 0.1152(5) 0.098(4) Uani d . 1 . .
H H27 0.6035 0.3623 0.0791 0.117 Uiso calc R 1 . .
C C28 0.6043(5) 0.4540(12) 0.1576(5) 0.093(4) Uani d . 1 . .
H H28 0.6373 0.5173 0.1512 0.112 Uiso calc R 1 . .
C C29 0.5762(5) 0.4552(11) 0.2093(6) 0.094(4) Uani d . 1 . .
H H29 0.5886 0.5212 0.2382 0.113 Uiso calc R 1 . .
C C30 0.5281(5) 0.3567(10) 0.2195(5) 0.078(3) Uani d . 1 . .
H H30 0.5081 0.3598 0.2551 0.094 Uiso calc R 1 . .
C C31 0.6260(4) -0.0831(8) 0.2614(3) 0.0419(19) Uani d . 1 . .
C C32 0.6865(5) -0.0301(13) 0.2772(5) 0.099(4) Uani d . 1 . .
H H32 0.6946 0.0134 0.3140 0.119 Uiso calc R 1 . .
C C33 0.7358(6) -0.0394(13) 0.2399(6) 0.098(4) Uani d . 1 . .
H H33 0.7758 0.0044 0.2494 0.117 Uiso calc R 1 . .
C C34 0.7250(6) -0.1142(14) 0.1886(6) 0.100(4) Uani d . 1 . .
H H34 0.7594 -0.1306 0.1652 0.120 Uiso calc R 1 . .
C C35 0.6649(6) -0.1646(11) 0.1715(5) 0.086(3) Uani d . 1 . .
H H35 0.6573 -0.2093 0.1349 0.103 Uiso calc R 1 . .
C C36 0.6140(4) -0.1501(9) 0.2084(4) 0.064(3) Uani d . 1 . .
H H36 0.5726 -0.1856 0.1969 0.077 Uiso calc R 1 . .
C C37 0.5658(3) 0.1034(8) 0.3808(4) 0.0404(19) Uani d . 1 . .
C C38 0.5912(5) 0.2259(9) 0.3622(5) 0.070(3) Uani d . 1 . .
H H38 0.6013 0.2367 0.3230 0.084 Uiso calc R 1 . .
C C39 0.6016(6) 0.3336(10) 0.4028(7) 0.096(4) Uani d . 1 . .
H H39 0.6192 0.4170 0.3908 0.115 Uiso calc R 1 . .
C C40 0.5864(5) 0.3187(11) 0.4600(6) 0.086(3) Uani d . 1 . .
H H40 0.5939 0.3919 0.4867 0.103 Uiso calc R 1 . .
C C41 0.5608(5) 0.1993(10) 0.4783(5) 0.073(3) Uani d . 1 . .
H H41 0.5494 0.1901 0.5172 0.087 Uiso calc R 1 . .
C C42 0.5515(4) 0.0896(8) 0.4382(4) 0.054(2) Uani d . 1 . .
H H42 0.5353 0.0054 0.4510 0.065 Uiso calc R 1 . .
C C43 0.4813(4) -0.2111(8) 0.3396(3) 0.0369(18) Uani d . 1 . .
C C44 0.4183(4) -0.1642(10) 0.3414(5) 0.073(3) Uani d . 1 . .
H H44 0.4081 -0.0716 0.3331 0.088 Uiso calc R 1 . .
C C45 0.3699(5) -0.2554(13) 0.3558(5) 0.088(4) Uani d . 1 . .
H H45 0.3271 -0.2236 0.3567 0.105 Uiso calc R 1 . .
C C46 0.3837(5) -0.3904(12) 0.3687(5) 0.080(3) Uani d . 1 . .
H H46 0.3506 -0.4510 0.3778 0.096 Uiso calc R 1 . .
C C47 0.4452(5) -0.4351(10) 0.3680(5) 0.082(3) Uani d . 1 . .
H H47 0.4551 -0.5272 0.3777 0.099 Uiso calc R 1 . .
C C48 0.4944(4) -0.3475(9) 0.3532(4) 0.067(3) Uani d . 1 . .
H H48 0.5369 -0.3812 0.3525 0.080 Uiso calc R 1 . .

loop_
_atom_site_aniso_label
_atom_site_aniso_U_11
_atom_site_aniso_U_22
_atom_site_aniso_U_33
_atom_site_aniso_U_12
_atom_site_aniso_U_13
_atom_site_aniso_U_23
Sb1 0.0423(3) 0.0373(3) 0.0291(3) -0.0034(2) -0.0012(2) 0.0032(2)
Sb2 0.0417(3) 0.0410(3) 0.0281(3) -0.0049(2) 0.0002(2) 0.0047(2)
Cl1 0.0790(18) 0.172(3) 0.0542(18) 0.0339(19) 0.0204(15) 0.0190(19)
Cl2 0.0636(14) 0.0895(18) 0.0606(17) 0.0100(13) 0.0190(13) 0.0172(14)
N1 0.082(6) 0.105(7) 0.056(6) 0.017(5) -0.008(5) 0.021(5)
N2 0.080(6) 0.087(6) 0.049(5) 0.011(5) -0.007(5) 0.014(5)
O1 0.052(3) 0.066(4) 0.046(4) -0.011(3) -0.012(3) 0.022(3)
O2 0.051(3) 0.033(3) 0.032(3) 0.003(2) -0.005(3) 0.003(2)
O3 0.087(4) 0.045(4) 0.052(4) 0.000(3) 0.005(3) 0.001(3)
O4 0.052(3) 0.029(3) 0.033(3) 0.004(2) -0.003(3) 0.005(2)
O5 0.079(4) 0.057(4) 0.044(4) 0.005(3) 0.000(3) -0.002(3)
C1 0.047(5) 0.054(6) 0.025(5) -0.009(4) 0.003(4) 0.006(4)
C2 0.053(5) 0.081(7) 0.055(7) 0.009(5) -0.002(5) 0.019(5)
C3 0.040(5) 0.076(6) 0.027(5) -0.012(4) 0.007(4) 0.000(4)
C4 0.057(6) 0.061(6) 0.077(7) 0.015(5) 0.001(5) 0.006(5)
C5 0.074(7) 0.075(8) 0.110(11) 0.032(6) -0.012(7) 0.010(8)
C6 0.097(9) 0.108(10) 0.073(9) 0.022(7) -0.036(8) 0.021(8)
C7 0.052(5) 0.053(6) 0.020(5) -0.006(4) -0.002(4) 0.003(4)
C8 0.056(5) 0.053(5) 0.044(6) 0.005(4) -0.001(5) 0.002(4)
C9 0.050(5) 0.053(5) 0.045(6) 0.005(4) -0.002(4) 0.000(4)
C10 0.068(6) 0.120(9) 0.052(7) 0.031(6) 0.011(5) 0.003(6)
C11 0.085(8) 0.163(13) 0.085(10) 0.069(8) -0.011(8) -0.006(9)
C12 0.082(8) 0.136(11) 0.070(9) 0.049(7) -0.017(7) 0.010(8)
C13 0.045(4) 0.041(5) 0.028(5) 0.000(4) 0.007(4) 0.003(4)
C14 0.053(5) 0.121(9) 0.045(6) -0.019(6) 0.004(5) -0.008(6)
C15 0.058(7) 0.168(13) 0.076(9) -0.023(7) 0.013(6) 0.021(9)
C16 0.072(8) 0.116(10) 0.077(9) 0.027(7) 0.034(7) 0.028(8)
C17 0.136(11) 0.072(8) 0.076(9) 0.008(7) 0.051(9) -0.012(7)
C18 0.088(7) 0.064(6) 0.058(7) -0.023(5) 0.032(6) -0.020(5)
C19 0.041(4) 0.028(5) 0.051(6) 0.000(3) -0.005(4) -0.002(4)
C20 0.069(6) 0.072(7) 0.054(7) 0.003(5) 0.014(5) -0.017(6)
C21 0.094(8) 0.090(9) 0.098(10) 0.010(7) 0.028(7) -0.050(8)
C22 0.081(8) 0.059(8) 0.156(15) -0.002(6) 0.015(9) -0.050(10)
C23 0.103(9) 0.046(7) 0.131(13) -0.014(6) 0.019(9) -0.015(8)
C24 0.068(6) 0.055(6) 0.083(8) -0.014(5) 0.007(6) -0.012(6)
C25 0.088(7) 0.116(9) 0.056(7) -0.058(7) 0.015(6) -0.007(7)
C26 0.098(8) 0.126(10) 0.067(8) -0.060(7) 0.020(7) -0.010(7)
C27 0.100(8) 0.129(10) 0.067(8) -0.058(8) 0.021(7) -0.007(8)
C28 0.094(8) 0.122(10) 0.065(8) -0.060(7) 0.018(7) -0.006(8)
C29 0.118(9) 0.069(7) 0.095(10) -0.049(7) 0.014(8) -0.016(7)
C30 0.087(7) 0.080(7) 0.072(8) -0.031(6) 0.028(6) -0.017(6)
C31 0.045(4) 0.051(5) 0.031(5) -0.011(4) 0.009(4) 0.007(4)
C32 0.056(6) 0.190(13) 0.054(7) -0.041(7) 0.022(6) -0.008(8)
C33 0.096(9) 0.131(11) 0.068(8) -0.055(8) 0.019(7) -0.006(8)
C34 0.068(8) 0.151(12) 0.088(10) 0.004(8) 0.040(7) 0.005(9)
C35 0.115(9) 0.096(8) 0.052(7) 0.003(7) 0.038(7) -0.010(6)
C36 0.069(6) 0.073(7) 0.053(7) -0.016(5) 0.018(5) -0.012(5)
C37 0.047(4) 0.036(5) 0.038(5) -0.001(4) 0.004(4) -0.001(4)
C38 0.099(8) 0.036(5) 0.078(8) -0.008(5) 0.015(6) 0.005(5)
C39 0.135(10) 0.028(6) 0.128(12) -0.018(6) 0.028(9) 0.006(7)
C40 0.103(9) 0.054(7) 0.101(11) -0.003(6) 0.018(8) -0.025(7)
C41 0.090(7) 0.069(7) 0.062(7) -0.011(6) 0.022(6) -0.027(6)
C42 0.069(6) 0.040(5) 0.056(6) -0.012(4) 0.014(5) -0.007(5)
C43 0.051(5) 0.047(5) 0.013(4) -0.008(4) 0.003(3) 0.001(4)
C44 0.059(6) 0.066(6) 0.097(9) -0.007(5) 0.023(6) 0.011(6)
C45 0.056(6) 0.107(10) 0.105(10) -0.024(6) 0.035(6) -0.002(8)
C46 0.080(8) 0.083(8) 0.079(8) -0.048(7) 0.019(6) 0.006(7)
C47 0.094(8) 0.055(6) 0.098(9) -0.032(6) 0.007(7) 0.022(6)
C48 0.060(6) 0.062(6) 0.076(8) -0.012(5) 0.001(5) 0.009(6)

loop_
_atom_type_symbol
_atom_type_description
_atom_type_scat_dispersion_real
_atom_type_scat_dispersion_imag
_atom_type_scat_source
C C 0.0033 0.0016 'International Tables Vol C Tables 4.2.6.8 and 6.1.1.4'
H H 0.0000 0.0000 'International Tables Vol C Tables 4.2.6.8 and 6.1.1.4'
Cl Cl 0.1484 0.1585 'International Tables Vol C Tables 4.2.6.8 and 6.1.1.4'
O O 0.0106 0.0060 'International Tables Vol C Tables 4.2.6.8 and 6.1.1.4'
Sb Sb -0.5866 1.5461 'International Tables Vol C Tables 4.2.6.8 and 6.1.1.4'
N N 0.0061 0.0033 'International Tables Vol C Tables 4.2.6.8 and 6.1.1.4'

loop_
_geom_angle_atom_site_label_1
_geom_angle_atom_site_label_2
_geom_angle_atom_site_label_3
_geom_angle_site_symmetry_1
_geom_angle_site_symmetry_3
_geom_angle
_geom_angle_publ_flag
O1 Sb1 C13 . . 90.9(3) ?
O1 Sb1 C25 . . 91.9(3) ?
C13 Sb1 C25 . . 126.1(4) ?
O1 Sb1 C19 . . 97.0(3) ?
C13 Sb1 C19 . . 114.7(3) ?
C25 Sb1 C19 . . 118.3(4) ?
O1 Sb1 O2 . . 179.2(2) y
C13 Sb1 O2 . . 89.2(2) ?
C25 Sb1 O2 . . 88.7(3) ?
C19 Sb1 O2 . . 82.2(2) ?
O1 Sb2 C31 . . 95.1(3) ?
O1 Sb2 C37 . . 93.9(3) ?
C31 Sb2 C37 . . 114.9(3) ?
O1 Sb2 C43 . . 92.7(2) ?
C31 Sb2 C43 . . 128.1(3) ?
C37 Sb2 C43 . . 115.6(3) ?
O1 Sb2 O4 . . 174.6(2) y
C31 Sb2 O4 . . 88.4(2) ?
C37 Sb2 O4 . . 80.8(2) ?
C43 Sb2 O4 . . 88.3(2) ?
C6 N1 C2 . . 115.8(10) ?
C8 N2 C12 . . 115.8(9) ?
Sb1 O1 Sb2 . . 165.1(4) y
C1 O2 Sb1 . . 116.1(5) ?
C7 O4 Sb2 . . 124.1(5) ?
O3 C1 O2 . . 125.6(7) ?
O3 C1 C3 . . 119.3(8) ?
O2 C1 C3 . . 114.9(8) ?
N1 C2 C3 . . 126.8(9) ?
N1 C2 Cl1 . . 113.1(8) ?
C3 C2 Cl1 . . 120.0(7) ?
C2 C3 C4 . . 113.9(8) ?
C2 C3 C1 . . 127.2(8) ?
C4 C3 C1 . . 118.7(8) ?
C5 C4 C3 . . 120.5(10) ?
C5 C4 H4 . . 119.7 ?
C3 C4 H4 . . 119.7 ?
C6 C5 C4 . . 118.1(10) ?
C6 C5 H5 . . 120.9 ?
C4 C5 H5 . . 120.9 ?
N1 C6 C5 . . 124.6(10) ?
N1 C6 H6 . . 117.7 ?
C5 C6 H6 . . 117.7 ?
O5 C7 O4 . . 126.7(7) ?
O5 C7 C9 . . 116.2(8) ?
O4 C7 C9 . . 117.1(7) ?
N2 C8 C9 . . 125.5(8) ?
N2 C8 Cl2 . . 113.8(7) ?
C9 C8 Cl2 . . 120.5(6) ?
C8 C9 C10 . . 117.2(8) ?
C8 C9 C7 . . 124.5(8) ?
C10 C9 C7 . . 118.3(9) ?
C11 C10 C9 . . 118.0(10) ?
C11 C10 H10 . . 121.0 ?
C9 C10 H10 . . 121.0 ?
C12 C11 C10 . . 120.2(10) ?
C12 C11 H11 . . 119.9 ?
C10 C11 H11 . . 119.9 ?
N2 C12 C11 . . 123.2(10) ?
N2 C12 H12 . . 118.4 ?
C11 C12 H12 . . 118.4 ?
C14 C13 C18 . . 118.9(8) ?
C14 C13 Sb1 . . 120.4(6) ?
C18 C13 Sb1 . . 120.7(6) ?
C13 C14 C15 . . 121.0(10) ?
C13 C14 H14 . . 119.5 ?
C15 C14 H14 . . 119.5 ?
C16 C15 C14 . . 119.8(11) ?
C16 C15 H15 . . 120.1 ?
C14 C15 H15 . . 120.1 ?
C15 C16 C17 . . 120.3(11) ?
C15 C16 H16 . . 119.9 ?
C17 C16 H16 . . 119.9 ?
C16 C17 C18 . . 120.5(11) ?
C16 C17 H17 . . 119.7 ?
C18 C17 H17 . . 119.7 ?
C17 C18 C13 . . 119.4(10) ?
C17 C18 H18 . . 120.3 ?
C13 C18 H18 . . 120.3 ?
C20 C19 C24 . . 121.2(8) ?
C20 C19 Sb1 . . 122.5(6) ?
C24 C19 Sb1 . . 116.3(7) ?
C19 C20 C21 . . 118.5(10) ?
C19 C20 H20 . . 120.8 ?
C21 C20 H20 . . 120.8 ?
C22 C21 C20 . . 121.2(12) ?
C22 C21 H21 . . 119.4 ?
C20 C21 H21 . . 119.4 ?
C21 C22 C23 . . 121.3(11) ?
C21 C22 H22 . . 119.4 ?
C23 C22 H22 . . 119.4 ?
C22 C23 C24 . . 118.7(12) ?
C22 C23 H23 . . 120.7 ?
C24 C23 H23 . . 120.7 ?
C23 C24 C19 . . 119.1(11) ?
C23 C24 H24 . . 120.4 ?
C19 C24 H24 . . 120.4 ?
C30 C25 C26 . . 117.8(9) ?
C30 C25 Sb1 . . 122.8(8) ?
C26 C25 Sb1 . . 119.3(8) ?
C27 C26 C25 . . 120.3(11) ?
C27 C26 H26 . . 119.9 ?
C25 C26 H26 . . 119.9 ?
C28 C27 C26 . . 120.4(11) ?
C28 C27 H27 . . 119.8 ?
C26 C27 H27 . . 119.8 ?
C27 C28 C29 . . 119.9(10) ?
C27 C28 H28 . . 120.0 ?
C29 C28 H28 . . 120.0 ?
C28 C29 C30 . . 119.8(11) ?
C28 C29 H29 . . 120.1 ?
C30 C29 H29 . . 120.1 ?
C25 C30 C29 . . 121.5(11) ?
C25 C30 H30 . . 119.3 ?
C29 C30 H30 . . 119.3 ?
C32 C31 C36 . . 120.0(8) ?
C32 C31 Sb2 . . 119.0(7) ?
C36 C31 Sb2 . . 121.0(6) ?
C31 C32 C33 . . 121.2(10) ?
C31 C32 H32 . . 119.4 ?
C33 C32 H32 . . 119.4 ?
C34 C33 C32 . . 118.6(10) ?
C34 C33 H33 . . 120.7 ?
C32 C33 H33 . . 120.7 ?
C35 C34 C33 . . 120.7(11) ?
C35 C34 H34 . . 119.6 ?
C33 C34 H34 . . 119.6 ?
C34 C35 C36 . . 120.3(11) ?
C34 C35 H35 . . 119.9 ?
C36 C35 H35 . . 119.9 ?
C31 C36 C35 . . 118.9(9) ?
C31 C36 H36 . . 120.6 ?
C35 C36 H36 . . 120.6 ?
C42 C37 C38 . . 119.6(8) ?
C42 C37 Sb2 . . 120.9(6) ?
C38 C37 Sb2 . . 119.4(7) ?
C37 C38 C39 . . 118.9(10) ?
C37 C38 H38 . . 120.5 ?
C39 C38 H38 . . 120.5 ?
C40 C39 C38 . . 120.8(10) ?
C40 C39 H39 . . 119.6 ?
C38 C39 H39 . . 119.6 ?
C41 C40 C39 . . 120.6(10) ?
C41 C40 H40 . . 119.7 ?
C39 C40 H40 . . 119.7 ?
C40 C41 C42 . . 119.0(10) ?
C40 C41 H41 . . 120.5 ?
C42 C41 H41 . . 120.5 ?
C37 C42 C41 . . 121.1(8) ?
C37 C42 H42 . . 119.5 ?
C41 C42 H42 . . 119.5 ?
C48 C43 C44 . . 118.4(8) ?
C48 C43 Sb2 . . 124.3(6) ?
C44 C43 Sb2 . . 117.3(6) ?
C43 C44 C45 . . 119.5(9) ?
C43 C44 H44 . . 120.2 ?
C45 C44 H44 . . 120.2 ?
C46 C45 C44 . . 121.3(10) ?
C46 C45 H45 . . 119.4 ?
C44 C45 H45 . . 119.4 ?
C47 C46 C45 . . 119.1(9) ?
C47 C46 H46 . . 120.4 ?
C45 C46 H46 . . 120.4 ?
C46 C47 C48 . . 121.1(10) ?
C46 C47 H47 . . 119.4 ?
C48 C47 H47 . . 119.4 ?
C43 C48 C47 . . 120.6(9) ?
C43 C48 H48 . . 119.7 ?
C47 C48 H48 . . 119.7 ?

loop_
_geom_bond_atom_site_label_1
_geom_bond_atom_site_label_2
_geom_bond_site_symmetry_2
_geom_bond_distance
_geom_bond_publ_flag
Sb1 O1 . 1.955(5) y
Sb1 C13 . 2.094(7) ?
Sb1 C25 . 2.095(9) ?
Sb1 C19 . 2.115(7) ?
Sb1 O2 . 2.208(5) y
Sb2 O1 . 1.955(5) y
Sb2 C31 . 2.096(8) ?
Sb2 C37 . 2.106(8) ?
Sb2 C43 . 2.111(7) ?
Sb2 O4 . 2.229(5) y
Cl1 C2 . 1.735(9) ?
Cl2 C8 . 1.730(9) ?
N1 C6 . 1.317(14) ?
N1 C2 . 1.317(11) ?
N2 C8 . 1.319(10) ?
N2 C12 . 1.336(13) ?
O2 C1 . 1.261(9) n
O3 C1 . 1.232(9) n
O4 C7 . 1.251(9) n
O5 C7 . 1.244(9) n
C1 C3 . 1.498(10) ?
C2 C3 . 1.376(12) ?
C3 C4 . 1.398(11) ?
C4 C5 . 1.372(14) ?
C4 H4 . 0.9300 ?
C5 C6 . 1.343(15) ?
C5 H5 . 0.9300 ?
C6 H6 . 0.9300 ?
C7 C9 . 1.518(10) ?
C8 C9 . 1.374(12) ?
C9 C10 . 1.388(11) ?
C10 C11 . 1.364(14) ?
C10 H10 . 0.9300 ?
C11 C12 . 1.361(16) ?
C11 H11 . 0.9300 ?
C12 H12 . 0.9300 ?
C13 C14 . 1.363(10) ?
C13 C18 . 1.373(11) ?
C14 C15 . 1.369(14) ?
C14 H14 . 0.9300 ?
C15 C16 . 1.338(16) ?
C15 H15 . 0.9300 ?
C16 C17 . 1.361(15) ?
C16 H16 . 0.9300 ?
C17 C18 . 1.372(13) ?
C17 H17 . 0.9300 ?
C18 H18 . 0.9300 ?
C19 C20 . 1.354(12) ?
C19 C24 . 1.395(11) ?
C20 C21 . 1.376(13) ?
C20 H20 . 0.9300 ?
C21 C22 . 1.356(16) ?
C21 H21 . 0.9300 ?
C22 C23 . 1.360(17) ?
C22 H22 . 0.9300 ?
C23 C24 . 1.392(14) ?
C23 H23 . 0.9300 ?
C24 H24 . 0.9300 ?
C25 C30 . 1.325(13) ?
C25 C26 . 1.393(14) ?
C26 C27 . 1.380(12) ?
C26 H26 . 0.9300 ?
C27 C28 . 1.340(14) ?
C27 H27 . 0.9300 ?
C28 C29 . 1.343(14) ?
C28 H28 . 0.9300 ?
C29 C30 . 1.400(12) ?
C29 H29 . 0.9300 ?
C30 H30 . 0.9300 ?
C31 C32 . 1.358(11) ?
C31 C36 . 1.360(11) ?
C32 C33 . 1.372(14) ?
C32 H32 . 0.9300 ?
C33 C34 . 1.362(16) ?
C33 H33 . 0.9300 ?
C34 C35 . 1.347(14) ?
C34 H34 . 0.9300 ?
C35 C36 . 1.395(13) ?
C35 H35 . 0.9300 ?
C36 H36 . 0.9300 ?
C37 C42 . 1.356(11) ?
C37 C38 . 1.369(11) ?
C38 C39 . 1.386(14) ?
C38 H38 . 0.9300 ?
C39 C40 . 1.357(15) ?
C39 H39 . 0.9300 ?
C40 C41 . 1.344(13) ?
C40 H40 . 0.9300 ?
C41 C42 . 1.391(11) ?
C41 H41 . 0.9300 ?
C42 H42 . 0.9300 ?
C43 C48 . 1.369(11) ?
C43 C44 . 1.371(11) ?
C44 C45 . 1.382(12) ?
C44 H44 . 0.9300 ?
C45 C46 . 1.355(13) ?
C45 H45 . 0.9300 ?
C46 C47 . 1.332(13) ?
C46 H46 . 0.9300 ?
C47 C48 . 1.377(12) ?
C47 H47 . 0.9300 ?
C48 H48 . 0.9300 ?

loop_
_geom_hbond_atom_site_label_D
_geom_hbond_atom_site_label_H
_geom_hbond_atom_site_label_A
_geom_hbond_site_symmetry_A
_geom_hbond_distance_DH
_geom_hbond_distance_HA
_geom_hbond_distance_DA
_geom_hbond_angle_DHA
_geom_hbond_publ_flag
C17 H17 N2 3_656 0.93 2.66 3.556(14) 162.8 y
C39 H39 O5 1_565 0.93 2.63 3.544(12) 166.9 y
C23 H23 O3 1_545 0.93 2.37 3.166(12) 143.7 y
C23 H23 O3 1_545 0.93 2.37 3.166(12) 143.7 y

loop_
_cod_related_entry_id
_cod_related_entry_database
_cod_related_entry_code
1 ChemSpider 30655678
